data_7709787
loop_
_publ_author_name
'Holzer, Noah'
'Sharma, Jatan K.'
'Peterson, Steven'
'Bayard, Brandon J.'
'Nesterov, Vladimir'
'Karr, Paul A.'
'D'Souza, Francis'
'Poddutoori, Prashanth K.'

_publ_section_title
;
 Antimony(+5) Ion Induced Tunable Intramolecular Charge Transfer in
 Hypervalent Antimony(V) Porphyrins
;
_journal_name_full 'Dalton Transactions'
_journal_paper_doi 10.1039/D2DT00675H
_journal_year 2022
_chemical_formula_moiety 'C58 H58 N4 O14 Sb, 2(C H Cl3), F6 P'
_chemical_formula_sum 'C60 H60 Cl6 F6 N4 O14 P Sb'
_chemical_formula_weight 1540.54
_space_group_crystal_system triclinic
_space_group_IT_number 2
_space_group_name_Hall '-P 1'
_space_group_name_H-M_alt 'P -1'
_atom_sites_solution_hydrogens geom
_audit_creation_date 2022-03-16
_audit_creation_method
;
Olex2 1.3-ac4
(compiled 2020.03.28 svn.rd84adfe8 for Rigaku Oxford Diffraction, GUI svn.r6032)
;
_audit_update_record
;
2022-03-18 deposited with the CCDC.	2022-03-21 downloaded from the CCDC.
;
_cell_angle_alpha 104.0630(11)
_cell_angle_beta 103.8304(11)
_cell_angle_gamma 102.0038(12)
_cell_formula_units_Z 1
_cell_length_a 8.52553(12)
_cell_length_b 14.3097(2)
_cell_length_c 14.55804(17)
_cell_measurement_reflns_used 18170
_cell_measurement_temperature 229.99(11)
_cell_measurement_theta_max 79.6470
_cell_measurement_theta_min 3.2900
_cell_volume 1604.74(4)
_computing_cell_refinement 'CrysAlisPro 1.171.41.118a (Rigaku OD, 2021)'
_computing_data_collection 'CrysAlisPro 1.171.41.118a (Rigaku OD, 2021)'
_computing_data_reduction 'CrysAlisPro 1.171.41.118a (Rigaku OD, 2021)'
_computing_molecular_graphics 'Olex2 1.3-ac4 (Dolomanov et al., 2009)'
_computing_publication_material 'Olex2 1.3-ac4 (Dolomanov et al., 2009)'
_computing_structure_refinement 'SHELXL 2018/3 (Sheldrick, 2015)'
_computing_structure_solution 'SHELXT  (Sheldrick, 2015)'
_diffrn_ambient_environment N~2~
_diffrn_ambient_temperature 229.99(11)
_diffrn_detector 'Hybrid Pixel Array Detector'
_diffrn_detector_area_resol_mean 10.0000
_diffrn_detector_type HyPix
_diffrn_measured_fraction_theta_full 0.999
_diffrn_measured_fraction_theta_max 0.979
_diffrn_measurement_details
;
List of Runs (angles in degrees, time in seconds):

  # Type    Start    End  Width  t~exp~   \w     \q     \k     \f   Frames
#--------------------------------------------------------------------------
  1  \w   -119.00 -63.00   0.50    0.50    --  -46.88 -18.00  -8.00  112
  2  \w     33.00 123.00   0.50    0.50    --   46.88  18.00 159.00  180
  3  \w    -20.00  16.00   0.50    0.50    --   46.88 -18.00  -8.00   72
  4  \w   -108.00 -82.00   0.50    2.50    --  -91.75 -18.00  -8.00   52
  5  \w   -159.00-121.00   0.50    2.50    --  -91.75 -18.00  -8.00   76
  6  \w    108.00 165.00   0.50    2.50    --  113.25  18.00 159.00  114
  7  \w   -120.00 -95.00   0.50    0.50    --  -46.88 -77.00-150.00   50
  8  \w    -30.00  29.00   0.50    0.50    --  -46.88  18.00 159.00  118
  9  \w     37.00  94.00   0.50    0.50    --   46.88-125.00-150.00  114
 10  \w      9.00  53.00   0.50    0.50    --   46.88 -57.00-180.00   88
 11  \w    -23.00  69.00   0.50    0.50    --   46.88 -77.00   0.00  184
 12  \w    -61.00 -23.00   0.50    2.50    --  -91.75  45.00 120.00   76
 13  \w    -57.00 -31.00   0.50    2.50    --  -91.75  45.00 150.00   52
 14  \w    -45.00 -17.00   0.50    2.50    --  -91.75  30.00 -30.00   56
 15  \w    -86.00 -29.00   0.50    2.50    --  -91.75 125.00-150.00  114
 16  \w    104.00 166.00   0.50    2.50    --  113.25  45.00  60.00  124
 17  \w     65.00 109.00   0.50    2.50    --  113.25-125.00 -90.00   88
 18  \w     83.00 112.00   0.50    2.50    --  113.25-125.00 -30.00   58
 19  \w    100.00 153.00   0.50    2.50    --  113.25  45.00 -90.00  106
 20  \w     43.00  72.00   0.50    2.50    --  113.25 -77.00  90.00   58
 21  \w     42.00  90.00   0.50    2.50    --  113.25 -77.00 150.00   96
 22  \w     44.00  70.00   0.50    2.50    --  113.25 -94.00  90.00   52
 23  \w     48.00  93.00   0.50    2.50    --  113.25 -77.00-120.00   90
 24  \w     63.00 107.00   0.50    2.50    --  113.25 -94.00  60.00   88
 25  \w     44.00  83.00   0.50    2.50    --  113.25 -94.00 150.00   78
 26  \w    104.00 158.00   0.50    2.50    --  113.25  45.00-150.00  108
 27  \w     48.00  88.00   0.50    2.50    --  113.25 -77.00  30.00   80
 28  \w     54.00  80.00   0.50    2.50    --  113.25-125.00 -30.00   52
 29  \w     41.00  91.00   0.50    2.50    --  113.25 -77.00 -60.00  100
 30  \w    101.00 172.00   0.50    2.50    --  113.25  15.00 120.00  142
 31  \w     67.00 111.00   0.50    2.50    --  113.25-125.00-120.00   88
 32  \w     74.00 112.00   0.50    2.50    --  113.25-125.00   0.00   76
 33  \w    101.00 161.00   0.50    2.50    --  113.25  61.00-180.00  120
 34  \w    101.00 128.00   0.50    2.50    --  113.25  61.00   0.00   54
 35  \w    134.00 175.00   0.50    2.50    --  113.25  61.00   0.00   82
 36  \w     59.00 101.00   0.50    2.50    --  113.25 -94.00  30.00   84
 37  \w    103.00 177.00   0.50    2.50    --  113.25  30.00 -60.00  148
 38  \w     43.00 112.00   0.50    2.50    --  113.25-125.00  60.00  138
 39  \w     80.00 111.00   0.50    2.50    --  113.25-125.00-150.00   62
 40  \w     48.00  73.00   0.50    2.50    --  113.25-125.00-150.00   50
 41  \w    108.00 136.00   0.50    2.50    --  113.25  45.00 -30.00   56
 42  \w    147.00 178.00   0.50    2.50    --  113.25  45.00 -30.00   62
 43  \w     60.00  85.00   0.50    2.50    --  113.25 -94.00-120.00   50
 44  \w     61.00 112.00   0.50    2.50    --  113.25-125.00-180.00  102
 45  \w     90.00 143.00   0.50    2.50    --  113.25  77.00-150.00  106
 46  \w     79.00 107.00   0.50    2.50    --  113.25 -94.00 -90.00   56
 47  \w     45.00  90.00   0.50    2.50    --  113.25 -94.00 120.00   90
 48  \w     48.00  73.00   0.50    2.50    --  113.25 -77.00 -90.00   50
 49  \w     42.00 111.00   0.50    2.50    --  113.25-125.00  30.00  138
 50  \w     82.00 107.00   0.50    2.50    --  113.25 -94.00-180.00   50
 51  \w     45.00  70.00   0.50    2.50    --  113.25-125.00 120.00   50
 52  \w     87.00 112.00   0.50    2.50    --  113.25-125.00 120.00   50
 53  \w     79.00 104.00   0.50    2.50    --  113.25 -94.00  90.00   50
;
_diffrn_measurement_device 'four-circle diffractometer'
_diffrn_measurement_device_type 'XtaLAB Synergy, Dualflex, HyPix'
_diffrn_measurement_method '\w scans'
_diffrn_orient_matrix_type 'CrysAlisPro convention (1999,Acta A55,543-557)'
_diffrn_orient_matrix_UB_11 0.1392769000
_diffrn_orient_matrix_UB_12 0.0918708000
_diffrn_orient_matrix_UB_13 0.0072068000
_diffrn_orient_matrix_UB_21 0.1335669000
_diffrn_orient_matrix_UB_22 -0.0548835000
_diffrn_orient_matrix_UB_23 0.0267011000
_diffrn_orient_matrix_UB_31 -0.0199035000
_diffrn_orient_matrix_UB_32 -0.0439690000
_diffrn_orient_matrix_UB_33 -0.1111690000
_diffrn_radiation_monochromator mirror
_diffrn_radiation_probe x-ray
_diffrn_radiation_type 'Cu K\a'
_diffrn_radiation_wavelength 1.54184
_diffrn_reflns_av_R_equivalents 0.0529
_diffrn_reflns_av_unetI/netI 0.0402
_diffrn_reflns_Laue_measured_fraction_full 0.999
_diffrn_reflns_Laue_measured_fraction_max 0.979
_diffrn_reflns_limit_h_max 10
_diffrn_reflns_limit_h_min -10
_diffrn_reflns_limit_k_max 18
_diffrn_reflns_limit_k_min -18
_diffrn_reflns_limit_l_max 15
_diffrn_reflns_limit_l_min -18
_diffrn_reflns_number 24477
_diffrn_reflns_point_group_measured_fraction_full 0.999
_diffrn_reflns_point_group_measured_fraction_max 0.979
_diffrn_reflns_theta_full 67.684
_diffrn_reflns_theta_max 80.114
_diffrn_reflns_theta_min 3.286
_diffrn_source 'micro-focus sealed X-ray tube'
_diffrn_source_type 'PhotonJet (Cu) X-ray Source'
_exptl_absorpt_coefficient_mu 6.680
_exptl_absorpt_correction_T_max 1.00000
_exptl_absorpt_correction_T_min 0.65434
_exptl_absorpt_correction_type multi-scan
_exptl_absorpt_process_details
;
CrysAlisPro 1.171.41.118a (Rigaku Oxford Diffraction, 2021)
Empirical absorption correction using spherical harmonics,
implemented in SCALE3 ABSPACK scaling algorithm.
;
_exptl_crystal_colour 'clear light green'
_exptl_crystal_density_diffrn 1.594
_exptl_crystal_description plate
_exptl_crystal_F_000 782
_exptl_crystal_size_max 0.045
_exptl_crystal_size_mid 0.03
_exptl_crystal_size_min 0.02
_refine_diff_density_max 1.337
_refine_diff_density_min -1.446
_refine_diff_density_rms 0.114
_refine_ls_extinction_coef 0.0016(3)
_refine_ls_extinction_expression Fc^*^=kFc[1+0.001xFc^2^\l^3^/sin(2\q)]^-1/4^
_refine_ls_extinction_method 'SHELXL-2018/3 (Sheldrick 2018)'
_refine_ls_goodness_of_fit_ref 1.038
_refine_ls_hydrogen_treatment constr
_refine_ls_matrix_type full
_refine_ls_number_parameters 429
_refine_ls_number_reflns 6858
_refine_ls_number_restraints 90
_refine_ls_restrained_S_all 1.038
_refine_ls_R_factor_all 0.0623
_refine_ls_R_factor_gt 0.0618
_refine_ls_shift/su_max 0.000
_refine_ls_shift/su_mean 0.000
_refine_ls_structure_factor_coef Fsqd
_refine_ls_weighting_details 'w=1/[\s^2^(Fo^2^)+(0.1061P)^2^+2.9743P] where P=(Fo^2^+2Fc^2^)/3'
_refine_ls_weighting_scheme calc
_refine_ls_wR_factor_gt 0.1642
_refine_ls_wR_factor_ref 0.1647
_reflns_Friedel_coverage 0.000
_reflns_number_gt 6785
_reflns_number_total 6858
_reflns_threshold_expression 'I > 2\s(I)'
_cod_data_source_file d2dt00675h2.cif
_cod_data_source_block str0757lt230kcu34mm_auto
_cod_database_code 7709787
_shelx_shelxl_version_number 2018/3
_chemical_oxdiff_formula 'C58 H58 N4 O14 F6 P Sb'
_shelx_space_group_comment
;
The symmetry employed for this shelxl refinement is uniquely defined
by the following loop, which should always be used as a source of
symmetry information in preference to the above space-group names.
They are only intended as comments.
;
_shelx_estimated_absorpt_t_max 0.878
_shelx_estimated_absorpt_t_min 0.753
_reflns_odcompleteness_completeness 99.68
_reflns_odcompleteness_iscentric 1
_reflns_odcompleteness_theta 74.33
_olex2_refinement_description
;
1. Fixed Uiso
 At 1.2 times of:
  All C(H) groups
 At 1.5 times of:
  All C(H,H,H) groups
2. Restrained distances
 O6A-C28A
 1.45 with sigma of 0.02
 C30A-Cl2A
 1.8 with sigma of 0.01
 C30A-Cl3A
 1.8 with sigma of 0.01
 C30A-Cl1A
 1.8 with sigma of 0.01
 C29A-O7
 1.37 with sigma of 0.01
 Cl3A-Cl1A
 2.7 with sigma of 0.04
3. Uiso/Uaniso restraints and constraints
C30 \\sim Cl1 \\sim Cl2 \\sim Cl3: within 2A with sigma of 0.005 and sigma for
terminal atoms of 0.01 within 2A
O7 \\sim C29: within 2A with sigma of 0.005 and sigma for terminal atoms of
0.01 within 2A
C30A \\sim Cl1A \\sim Cl2A \\sim Cl3A: within 2A with sigma of 0.005 and sigma
for terminal atoms of 0.01 within 2A
O7 \\sim C29A: within 2A with sigma of 0.005 and sigma for terminal atoms of
0.01 within 2A
Uanis(O5) = Uanis(O5A)
Uanis(C17) = Uanis(C18) = Uanis(C19) = Uanis(C20) = Uanis(C21) = Uanis(C22)
Uanis(C17A) = Uanis(C18A) = Uanis(C19A) = Uanis(C20A) = Uanis(C21A) =
Uanis(C22A) = Uanis(C28A)
Uanis(C26) = Uanis(C27) = Uanis(C28)
Uanis(C30) = Uanis(C30A)
Uanis(Cl3) = Uanis(Cl1A) = Uanis(Cl1) = Uanis(Cl2A) = Uanis(Cl2) = Uanis(Cl3A)
Uanis(C29) = Uanis(C29A)
Uanis(C27A) = Uanis(C28A)
4. Rigid body (RIGU) restrains
 C30A, Cl1A, Cl2A, Cl3A
 with sigma for 1-2 distances of 0.005 and sigma for 1-3 distances of 0.005
 O7, C29
 with sigma for 1-2 distances of 0.05 and sigma for 1-3 distances of 0.05
 C30, Cl1, Cl3, Cl2
 with sigma for 1-2 distances of 0.005 and sigma for 1-3 distances of 0.005
 O7, C29A
 with sigma for 1-2 distances of 0.05 and sigma for 1-3 distances of 0.05
5. Others
 Sof(Cl3A)=Sof(Cl1A)=Sof(C30A)=Sof(H30A)=Sof(Cl2A)=Sof(C29A)=Sof(H29D)=
 Sof(H29E)=Sof(H29F)=1-FVAR(1)
 Sof(C29)=Sof(H29A)=Sof(H29B)=Sof(H29C)=Sof(Cl1)=Sof(Cl2)=Sof(Cl3)=Sof(C30)=
 Sof(H30)=FVAR(1)
 Sof(O6A)=Sof(C17A)=Sof(C22A)=Sof(H22A)=Sof(C21A)=Sof(C20A)=Sof(C19A)=
 Sof(C18A)=Sof(H18A)=Sof(C28A)=Sof(H28D)=Sof(H28E)=Sof(H28F)=Sof(O5A)=Sof(C27A)=
 Sof(H27D)=Sof(H27E)=Sof(H27F)=Sof(O4A)=Sof(C26A)=Sof(H26D)=Sof(H26E)=Sof(H26F)=
 1-FVAR(2)
 Sof(O4)=Sof(O5)=Sof(O6)=Sof(C17)=Sof(C18)=Sof(H18)=Sof(C19)=Sof(C20)=Sof(C21)=
 Sof(C22)=Sof(H22)=Sof(C26)=Sof(H26A)=Sof(H26B)=Sof(H26C)=Sof(C28)=Sof(H28A)=
 Sof(H28B)=Sof(H28C)=Sof(C27)=Sof(H27A)=Sof(H27B)=Sof(H27C)=FVAR(2)
6.a Ternary CH refined with riding coordinates:
 C30(H30), C30A(H30A)
6.b Aromatic/amide H refined with riding coordinates:
 C2(H2), C3(H3), C7(H7), C8(H8), C12(H12), C16(H16), C18(H18), C22(H22),
 C22A(H22A), C18A(H18A)
6.c Fitted hexagon refined as free rotating group:
 C17(C18,C19,C20,C21,C22), C17A(C22A,C21A,C20A,C19A,C18A)
6.d Idealised Me refined as rotating group:
 C23(H23A,H23B,H23C), C24(H24A,H24B,H24C), C25(H25A,H25B,H25C), C26(H26A,H26B,
 H26C), C28(H28A,H28B,H28C), C29(H29A,H29B,H29C), C27(H27A,H27B,H27C),
 C28A(H28D,H28E,H28F), C27A(H27D,H27E,H27F), C26A(H26D,H26E,H26F), C29A(H29D,
 H29E,H29F)
;
_olex2_submission_special_instructions 'No special instructions were received'
_oxdiff_exptl_absorpt_empirical_details
;
Empirical correction (ABSPACK) includes:
- Absorption correction using spherical harmonics
- Frame scaling
- Detector area scaling
- B-factor correction
;
_oxdiff_exptl_absorpt_empirical_full_max 1.553
_oxdiff_exptl_absorpt_empirical_full_min 0.046

loop_
_space_group_symop_operation_xyz
'x, y, z'
'-x, -y, -z'

loop_
_atom_site_label
_atom_site_type_symbol
_atom_site_fract_x
_atom_site_fract_y
_atom_site_fract_z
_atom_site_U_iso_or_equiv
_atom_site_adp_type
_atom_site_occupancy
_atom_site_site_symmetry_order
_atom_site_calc_flag
_atom_site_refinement_flags_posn
_atom_site_refinement_flags_adp
_atom_site_refinement_flags_occupancy
_atom_site_disorder_assembly
_atom_site_disorder_group
Sb1 Sb 0.500000 0.500000 0.500000 0.03013(14) Uani 1 2 d S . P B .
O1 O 1.3548(4) 0.8911(3) 0.5200(3) 0.0546(9) Uani 1 1 d . . . . .
O2 O 1.3215(4) 1.0702(2) 0.6082(3) 0.0518(8) Uani 1 1 d . . . . .
O3 O 1.0625(4) 1.0859(2) 0.6757(3) 0.0505(8) Uani 1 1 d . . . . .
O4 O 0.2817(19) 0.3302(11) -0.1017(12) 0.059(3) Uani 0.737(6) 1 d . . P A 1
O5 O 0.2399(7) 0.4973(5) -0.1455(3) 0.0594(13) Uani 0.737(6) 1 d . . P A 1
O6 O 0.1936(12) 0.6464(7) -0.0136(7) 0.0575(19) Uani 0.737(6) 1 d . . P A 1
O7 O 0.6582(4) 0.4230(2) 0.4752(3) 0.0465(7) Uani 1 1 d D U . . .
N1 N 0.6860(4) 0.5979(2) 0.6283(2) 0.0337(7) Uani 1 1 d . . . . .
N2 N 0.5713(4) 0.5919(2) 0.4178(2) 0.0323(6) Uani 1 1 d . . . . .
C1 C 0.7236(5) 0.5837(3) 0.7204(3) 0.0359(8) Uani 1 1 d . . . . .
C2 C 0.8730(6) 0.6624(4) 0.7836(3) 0.0450(10) Uani 1 1 d . . . . .
H2 H 0.928009 0.670894 0.850535 0.054 Uiso 1 1 calc R U . . .
C3 C 0.9205(6) 0.7221(3) 0.7298(3) 0.0445(10) Uani 1 1 d . . . . .
H3 H 1.013002 0.779758 0.753044 0.053 Uiso 1 1 calc R U . . .
C4 C 0.8045(5) 0.6815(3) 0.6311(3) 0.0365(8) Uani 1 1 d . . . . .
C5 C 0.8142(5) 0.7190(3) 0.5517(3) 0.0347(8) Uani 1 1 d . . . . .
C6 C 0.7072(5) 0.6764(3) 0.4540(3) 0.0320(7) Uani 1 1 d . . . . .
C7 C 0.7227(5) 0.7127(3) 0.3722(3) 0.0363(8) Uani 1 1 d . . . . .
H7 H 0.803835 0.769985 0.375402 0.044 Uiso 1 1 calc R U . . .
C8 C 0.6002(5) 0.6502(3) 0.2899(3) 0.0374(8) Uani 1 1 d . . . . .
H8 H 0.582170 0.656046 0.225490 0.045 Uiso 1 1 calc R U . . .
C9 C 0.5025(5) 0.5737(3) 0.3172(3) 0.0329(7) Uani 1 1 d . . . . .
C10 C 0.3638(5) 0.4940(3) 0.2521(3) 0.0354(8) Uani 1 1 d . . . . .
C11 C 0.9537(5) 0.8115(3) 0.5712(3) 0.0348(8) Uani 1 1 d . . . . .
C12 C 1.0903(6) 0.8033(3) 0.5368(3) 0.0397(9) Uani 1 1 d . . . . .
H12 H 1.098100 0.739813 0.504326 0.048 Uiso 1 1 calc R U . . .
C13 C 1.2157(5) 0.8899(3) 0.5507(3) 0.0406(9) Uani 1 1 d . . . . .
C14 C 1.2016(5) 0.9841(3) 0.5976(3) 0.0385(8) Uani 1 1 d . . . . .
C15 C 1.0644(5) 0.9909(3) 0.6316(3) 0.0376(8) Uani 1 1 d . . . . .
C16 C 0.9390(5) 0.9042(3) 0.6183(3) 0.0371(8) Uani 1 1 d . . . . .
H16 H 0.845774 0.908820 0.641047 0.044 Uiso 1 1 calc R U . . .
C17 C 0.3085(11) 0.4908(5) 0.1449(3) 0.0409(8) Uani 0.737(6) 1 d G . P A 1
C18 C 0.3173(9) 0.4095(4) 0.0732(4) 0.0409(8) Uani 0.737(6) 1 d G . P A 1
H18 H 0.344468 0.354709 0.091221 0.049 Uiso 0.737(6) 1 calc R U P A 1
C19 C 0.2859(6) 0.4092(3) -0.0250(4) 0.0409(8) Uani 0.737(6) 1 d G . P A 1
C20 C 0.2457(7) 0.4903(3) -0.0516(3) 0.0409(8) Uani 0.737(6) 1 d G . P A 1
C21 C 0.2369(6) 0.5716(3) 0.0201(3) 0.0409(8) Uani 0.737(6) 1 d G . P A 1
C22 C 0.2683(9) 0.5719(4) 0.1183(3) 0.0409(8) Uani 0.737(6) 1 d G . P A 1
H22 H 0.262363 0.626862 0.166799 0.049 Uiso 0.737(6) 1 calc R U P A 1
C23 C 1.3807(9) 0.7975(5) 0.4784(6) 0.0754(19) Uani 1 1 d . . . . .
H23A H 1.283910 0.757263 0.421554 0.113 Uiso 1 1 calc R U . . .
H23B H 1.395064 0.762546 0.527808 0.113 Uiso 1 1 calc R U . . .
H23C H 1.480721 0.808464 0.457204 0.113 Uiso 1 1 calc R U . . .
C24 C 1.4674(7) 1.0947(5) 0.6898(6) 0.0721(17) Uani 1 1 d . . . . .
H24A H 1.532098 1.047677 0.675691 0.108 Uiso 1 1 calc R U . . .
H24B H 1.435093 1.091008 0.748628 0.108 Uiso 1 1 calc R U . . .
H24C H 1.535212 1.162276 0.701145 0.108 Uiso 1 1 calc R U . . .
C25 C 0.9190(8) 1.0972(4) 0.7069(5) 0.0630(14) Uani 1 1 d . . . . .
H25A H 0.817745 1.065658 0.650627 0.094 Uiso 1 1 calc R U . . .
H25B H 0.929057 1.168015 0.733052 0.094 Uiso 1 1 calc R U . . .
H25C H 0.912883 1.065468 0.758274 0.094 Uiso 1 1 calc R U . . .
C26 C 0.3162(15) 0.2449(9) -0.0788(7) 0.0680(16) Uani 0.737(6) 1 d . . P A 1
H26A H 0.307967 0.194503 -0.139248 0.102 Uiso 0.737(6) 1 calc R U P A 1
H26B H 0.235391 0.217718 -0.048314 0.102 Uiso 0.737(6) 1 calc R U P A 1
H26C H 0.429041 0.263784 -0.032919 0.102 Uiso 0.737(6) 1 calc R U P A 1
C28 C 0.1836(19) 0.7307(12) 0.0534(9) 0.0680(16) Uani 0.737(6) 1 d . . P A 1
H28A H 0.161172 0.779312 0.019416 0.102 Uiso 0.737(6) 1 calc R U P A 1
H28B H 0.289280 0.760262 0.106655 0.102 Uiso 0.737(6) 1 calc R U P A 1
H28C H 0.093193 0.711575 0.080805 0.102 Uiso 0.737(6) 1 calc R U P A 1
C29 C 0.7445(11) 0.4267(7) 0.4065(7) 0.0703(17) Uani 0.840(3) 1 d . U P B 1
H29A H 0.664843 0.409567 0.340900 0.105 Uiso 0.840(3) 1 calc R U P B 1
H29B H 0.810844 0.379306 0.406650 0.105 Uiso 0.840(3) 1 calc R U P B 1
H29C H 0.818392 0.493999 0.423854 0.105 Uiso 0.840(3) 1 calc R U P B 1
Cl1 Cl 0.6117(4) 0.2553(3) 0.1465(3) 0.1157(6) Uani 0.840(3) 1 d . U P B 1
Cl2 Cl 0.4548(4) 0.1564(3) 0.2665(3) 0.1157(6) Uani 0.840(3) 1 d . U P B 1
Cl3 Cl 0.6402(4) 0.0642(3) 0.1525(3) 0.1157(6) Uani 0.840(3) 1 d . U P B 1
C30 C 0.5033(19) 0.1400(11) 0.1546(12) 0.105(2) Uani 0.840(3) 1 d . U P B 1
H30 H 0.399342 0.108129 0.097494 0.126 Uiso 0.840(3) 1 calc R U P B 1
P1 P 1.000000 1.000000 0.000000 0.0663(5) Uani 1 2 d S . P . .
F1 F 0.9095(11) 0.8865(4) -0.0551(7) 0.167(3) Uani 1 1 d . . . . .
F2 F 0.8493(8) 1.0314(5) -0.0572(7) 0.147(3) Uani 1 1 d . . . . .
F3 F 0.9169(17) 0.9906(8) 0.0801(9) 0.215(5) Uani 1 1 d . . . . .
Cl3A Cl 0.555(2) 0.0141(15) 0.1210(15) 0.1157(6) Uani 0.160(3) 1 d D U P B 2
Cl1A Cl 0.639(2) 0.1843(14) 0.0700(14) 0.1157(6) Uani 0.160(3) 1 d D U P B 2
C30A C 0.522(8) 0.1372(17) 0.145(4) 0.105(2) Uani 0.160(3) 1 d D U P B 2
H30A H 0.406922 0.119342 0.099189 0.126 Uiso 0.160(3) 1 calc R U P B 2
Cl2A Cl 0.521(2) 0.2504(14) 0.2323(14) 0.1157(6) Uani 0.160(3) 1 d D U P B 2
C27 C 0.0819(12) 0.4526(7) -0.2178(6) 0.0680(16) Uani 0.737(6) 1 d . . P A 1
H27A H 0.091905 0.455294 -0.282169 0.102 Uiso 0.737(6) 1 calc R U P A 1
H27B H 0.002868 0.488530 -0.200878 0.102 Uiso 0.737(6) 1 calc R U P A 1
H27C H 0.041803 0.383170 -0.220358 0.102 Uiso 0.737(6) 1 calc R U P A 1
O6A O 0.232(5) 0.339(3) -0.109(3) 0.058(8) Uani 0.263(6) 1 d D . P A 2
C17A C 0.312(3) 0.4927(17) 0.1464(9) 0.045(2) Uani 0.263(6) 1 d G . P A 2
C22A C 0.303(3) 0.4114(14) 0.0680(13) 0.045(2) Uani 0.263(6) 1 d G . P A 2
H22A H 0.342281 0.357853 0.081051 0.054 Uiso 0.263(6) 1 calc R U P A 2
C21A C 0.2346(18) 0.4092(10) -0.0295(10) 0.045(2) Uani 0.263(6) 1 d G . P A 2
C20A C 0.1761(19) 0.4883(11) -0.0487(7) 0.045(2) Uani 0.263(6) 1 d G . P A 2
C19A C 0.1857(18) 0.5697(10) 0.0296(10) 0.045(2) Uani 0.263(6) 1 d G . P A 2
C18A C 0.254(2) 0.5718(14) 0.1271(8) 0.045(2) Uani 0.263(6) 1 d G . P A 2
H18A H 0.260284 0.626830 0.180122 0.054 Uiso 0.263(6) 1 calc R U P A 2
C28A C 0.278(3) 0.2498(19) -0.0982(16) 0.045(2) Uani 0.263(6) 1 d D . P A 2
H28D H 0.253882 0.202216 -0.163388 0.067 Uiso 0.263(6) 1 calc R U P A 2
H28E H 0.213528 0.219702 -0.060851 0.067 Uiso 0.263(6) 1 calc R U P A 2
H28F H 0.397234 0.267413 -0.063000 0.067 Uiso 0.263(6) 1 calc R U P A 2
O5A O 0.101(2) 0.4793(13) -0.1470(10) 0.0594(13) Uani 0.263(6) 1 d . . P A 2
C27A C 0.196(2) 0.5263(15) -0.1969(12) 0.045(2) Uani 0.263(6) 1 d . . P A 2
H27D H 0.126103 0.516725 -0.263410 0.067 Uiso 0.263(6) 1 calc R U P A 2
H27E H 0.288882 0.497347 -0.200942 0.067 Uiso 0.263(6) 1 calc R U P A 2
H27F H 0.241007 0.597486 -0.161084 0.067 Uiso 0.263(6) 1 calc R U P A 2
O4A O 0.129(3) 0.643(2) -0.0005(19) 0.057(5) Uani 0.263(6) 1 d . . P A 2
C26A C 0.156(4) 0.7338(16) 0.0791(16) 0.054(7) Uani 0.263(6) 1 d . . P A 2
H26D H 0.124709 0.784693 0.050990 0.081 Uiso 0.263(6) 1 calc R U P A 2
H26E H 0.273488 0.758106 0.118636 0.081 Uiso 0.263(6) 1 calc R U P A 2
H26F H 0.086798 0.719373 0.120931 0.081 Uiso 0.263(6) 1 calc R U P A 2
C29A C 0.819(3) 0.460(3) 0.475(4) 0.0703(17) Uani 0.160(3) 1 d D U P B 2
H29D H 0.817190 0.492287 0.423283 0.105 Uiso 0.160(3) 1 calc R U P B 2
H29E H 0.870102 0.405762 0.462225 0.105 Uiso 0.160(3) 1 calc R U P B 2
H29F H 0.883896 0.509017 0.539025 0.105 Uiso 0.160(3) 1 calc R U P B 2

loop_
_atom_site_aniso_label
_atom_site_aniso_U_11
_atom_site_aniso_U_22
_atom_site_aniso_U_33
_atom_site_aniso_U_23
_atom_site_aniso_U_13
_atom_site_aniso_U_12
Sb1 0.0345(2) 0.02550(19) 0.02438(19) 0.00898(12) 0.00737(12) -0.00383(12)
O1 0.0477(18) 0.0472(18) 0.082(3) 0.0280(18) 0.0370(18) 0.0110(15)
O2 0.0412(16) 0.0369(16) 0.071(2) 0.0221(16) 0.0141(15) -0.0054(13)
O3 0.0530(18) 0.0300(15) 0.063(2) 0.0084(14) 0.0230(16) 0.0009(13)
O4 0.095(9) 0.054(4) 0.036(5) 0.017(3) 0.027(6) 0.026(5)
O5 0.067(3) 0.078(3) 0.033(2) 0.028(2) 0.015(2) 0.007(3)
O6 0.081(6) 0.046(3) 0.044(3) 0.024(2) 0.011(4) 0.014(4)
O7 0.0565(18) 0.0411(16) 0.0517(18) 0.0214(14) 0.0245(15) 0.0162(14)
N1 0.0388(16) 0.0253(14) 0.0225(14) 0.0042(11) 0.0030(12) -0.0101(12)
N2 0.0378(16) 0.0277(15) 0.0249(14) 0.0122(12) 0.0068(12) -0.0057(12)
C1 0.0393(19) 0.0342(19) 0.0261(17) 0.0098(15) 0.0063(15) -0.0028(16)
C2 0.043(2) 0.045(2) 0.032(2) 0.0144(18) 0.0015(17) -0.0102(18)
C3 0.045(2) 0.041(2) 0.033(2) 0.0136(17) 0.0037(17) -0.0108(18)
C4 0.0378(19) 0.0312(18) 0.0311(19) 0.0106(15) 0.0065(15) -0.0059(15)
C5 0.0401(19) 0.0290(17) 0.0300(18) 0.0109(14) 0.0093(15) -0.0013(15)
C6 0.0347(18) 0.0241(16) 0.0346(19) 0.0118(14) 0.0113(15) -0.0014(14)
C7 0.040(2) 0.0318(18) 0.0351(19) 0.0133(15) 0.0134(16) 0.0010(15)
C8 0.041(2) 0.0335(19) 0.0344(19) 0.0147(16) 0.0110(16) -0.0007(16)
C9 0.0381(19) 0.0318(18) 0.0260(17) 0.0117(14) 0.0099(14) 0.0007(15)
C10 0.0383(19) 0.0348(19) 0.0279(18) 0.0120(15) 0.0074(15) 0.0000(15)
C11 0.0369(19) 0.0300(18) 0.0315(18) 0.0120(15) 0.0077(15) -0.0028(15)
C12 0.046(2) 0.0299(19) 0.043(2) 0.0136(16) 0.0173(18) 0.0038(16)
C13 0.037(2) 0.039(2) 0.047(2) 0.0179(18) 0.0148(17) 0.0039(17)
C14 0.0342(19) 0.0293(18) 0.046(2) 0.0150(16) 0.0093(16) -0.0041(15)
C15 0.040(2) 0.0270(18) 0.039(2) 0.0094(15) 0.0084(16) -0.0001(15)
C16 0.0358(19) 0.0337(19) 0.038(2) 0.0115(16) 0.0133(16) -0.0002(15)
C17 0.0446(15) 0.0408(16) 0.0339(16) 0.0173(12) 0.0095(11) 0.0013(12)
C18 0.0446(15) 0.0408(16) 0.0339(16) 0.0173(12) 0.0095(11) 0.0013(12)
C19 0.0446(15) 0.0408(16) 0.0339(16) 0.0173(12) 0.0095(11) 0.0013(12)
C20 0.0446(15) 0.0408(16) 0.0339(16) 0.0173(12) 0.0095(11) 0.0013(12)
C21 0.0446(15) 0.0408(16) 0.0339(16) 0.0173(12) 0.0095(11) 0.0013(12)
C22 0.0446(15) 0.0408(16) 0.0339(16) 0.0173(12) 0.0095(11) 0.0013(12)
C23 0.080(4) 0.069(4) 0.111(6) 0.041(4) 0.063(4) 0.036(3)
C24 0.045(3) 0.058(3) 0.092(5) 0.022(3) 0.005(3) -0.013(2)
C25 0.073(4) 0.044(3) 0.075(4) 0.013(3) 0.036(3) 0.016(3)
C26 0.087(4) 0.077(4) 0.039(3) 0.017(2) 0.012(3) 0.030(3)
C28 0.087(4) 0.077(4) 0.039(3) 0.017(2) 0.012(3) 0.030(3)
C29 0.078(4) 0.073(4) 0.085(4) 0.037(3) 0.047(3) 0.035(3)
Cl1 0.0965(11) 0.1367(15) 0.1227(13) 0.0592(12) 0.0352(10) 0.0264(10)
Cl2 0.0965(11) 0.1367(15) 0.1227(13) 0.0592(12) 0.0352(10) 0.0264(10)
Cl3 0.0965(11) 0.1367(15) 0.1227(13) 0.0592(12) 0.0352(10) 0.0264(10)
C30 0.086(4) 0.129(4) 0.114(4) 0.068(3) 0.030(3) 0.029(3)
P1 0.0679(12) 0.0525(11) 0.0785(14) 0.0252(10) 0.0238(11) 0.0095(9)
F1 0.177(7) 0.066(3) 0.190(7) 0.019(4) -0.022(6) 0.008(4)
F2 0.110(4) 0.103(4) 0.206(8) 0.061(5) -0.005(5) 0.029(3)
F3 0.333(14) 0.227(10) 0.260(11) 0.168(9) 0.235(11) 0.168(10)
Cl3A 0.0965(11) 0.1367(15) 0.1227(13) 0.0592(12) 0.0352(10) 0.0264(10)
Cl1A 0.0965(11) 0.1367(15) 0.1227(13) 0.0592(12) 0.0352(10) 0.0264(10)
C30A 0.086(4) 0.129(4) 0.114(4) 0.068(3) 0.030(3) 0.029(3)
Cl2A 0.0965(11) 0.1367(15) 0.1227(13) 0.0592(12) 0.0352(10) 0.0264(10)
C27 0.087(4) 0.077(4) 0.039(3) 0.017(2) 0.012(3) 0.030(3)
O6A 0.08(2) 0.055(14) 0.025(7) 0.004(8) -0.001(11) 0.015(11)
C17A 0.039(3) 0.059(5) 0.029(4) 0.012(3) 0.008(3) 0.002(3)
C22A 0.039(3) 0.059(5) 0.029(4) 0.012(3) 0.008(3) 0.002(3)
C21A 0.039(3) 0.059(5) 0.029(4) 0.012(3) 0.008(3) 0.002(3)
C20A 0.039(3) 0.059(5) 0.029(4) 0.012(3) 0.008(3) 0.002(3)
C19A 0.039(3) 0.059(5) 0.029(4) 0.012(3) 0.008(3) 0.002(3)
C18A 0.039(3) 0.059(5) 0.029(4) 0.012(3) 0.008(3) 0.002(3)
C28A 0.039(3) 0.059(5) 0.029(4) 0.012(3) 0.008(3) 0.002(3)
O5A 0.067(3) 0.078(3) 0.033(2) 0.028(2) 0.015(2) 0.007(3)
C27A 0.039(3) 0.059(5) 0.029(4) 0.012(3) 0.008(3) 0.002(3)
O4A 0.062(13) 0.063(11) 0.042(10) 0.021(8) 0.009(9) 0.015(11)
C26A 0.11(2) 0.026(8) 0.030(11) 0.011(8) 0.012(10) 0.027(10)
C29A 0.078(4) 0.073(4) 0.085(4) 0.037(3) 0.047(3) 0.035(3)

loop_
_atom_type_symbol
_atom_type_description
_atom_type_scat_dispersion_real
_atom_type_scat_dispersion_imag
_atom_type_scat_source
C C 0.0181 0.0091 'International Tables Vol C Tables 4.2.6.8 and 6.1.1.4'
H H 0.0000 0.0000 'International Tables Vol C Tables 4.2.6.8 and 6.1.1.4'
Cl Cl 0.3639 0.7018 'International Tables Vol C Tables 4.2.6.8 and 6.1.1.4'
F F 0.0727 0.0534 'International Tables Vol C Tables 4.2.6.8 and 6.1.1.4'
N N 0.0311 0.0180 'International Tables Vol C Tables 4.2.6.8 and 6.1.1.4'
O O 0.0492 0.0322 'International Tables Vol C Tables 4.2.6.8 and 6.1.1.4'
P P 0.2955 0.4335 'International Tables Vol C Tables 4.2.6.8 and 6.1.1.4'
Sb Sb -0.0562 5.8946 'International Tables Vol C Tables 4.2.6.8 and 6.1.1.4'

loop_
_geom_angle_atom_site_label_1
_geom_angle_atom_site_label_2
_geom_angle_atom_site_label_3
_geom_angle
_geom_angle_site_symmetry_1
_geom_angle_site_symmetry_3
_geom_angle_publ_flag
O7 Sb1 O7 180.0 2_666 . ?
O7 Sb1 N1 90.68(15) . 2_666 ?
O7 Sb1 N1 89.31(15) 2_666 2_666 ?
O7 Sb1 N1 89.32(15) . . ?
O7 Sb1 N1 90.69(15) 2_666 . ?
O7 Sb1 N2 87.27(14) 2_666 . ?
O7 Sb1 N2 92.73(14) 2_666 2_666 ?
O7 Sb1 N2 92.73(14) . . ?
O7 Sb1 N2 87.27(14) . 2_666 ?
N1 Sb1 N1 180.0 2_666 . ?
N2 Sb1 N1 90.59(13) . . ?
N2 Sb1 N1 90.59(13) 2_666 2_666 ?
N2 Sb1 N1 89.41(13) . 2_666 ?
N2 Sb1 N1 89.41(13) 2_666 . ?
N2 Sb1 N2 180.00(13) . 2_666 ?
C13 O1 C23 117.5(4) . . ?
C14 O2 C24 114.0(4) . . ?
C15 O3 C25 117.3(4) . . ?
C19 O4 C26 117.7(12) . . ?
C20 O5 C27 115.1(6) . . ?
C21 O6 C28 119.3(8) . . ?
C29 O7 Sb1 125.6(4) . . ?
C29A O7 Sb1 126.7(18) . . ?
C1 N1 Sb1 125.9(3) . . ?
C1 N1 C4 108.9(3) . . ?
C4 N1 Sb1 124.8(3) . . ?
C6 N2 Sb1 124.8(3) . . ?
C6 N2 C9 108.8(3) . . ?
C9 N2 Sb1 126.1(2) . . ?
N1 C1 C2 107.3(3) . . ?
N1 C1 C10 126.8(4) . 2_666 ?
C10 C1 C2 125.8(4) 2_666 . ?
C1 C2 H2 125.9 . . ?
C3 C2 C1 108.1(4) . . ?
C3 C2 H2 125.9 . . ?
C2 C3 H3 126.1 . . ?
C2 C3 C4 107.8(4) . . ?
C4 C3 H3 126.1 . . ?
N1 C4 C3 107.8(3) . . ?
N1 C4 C5 126.6(4) . . ?
C5 C4 C3 125.5(4) . . ?
C4 C5 C11 117.9(3) . . ?
C6 C5 C4 125.8(4) . . ?
C6 C5 C11 116.3(3) . . ?
N2 C6 C5 127.1(3) . . ?
N2 C6 C7 107.5(3) . . ?
C5 C6 C7 125.4(3) . . ?
C6 C7 H7 126.0 . . ?
C8 C7 C6 108.0(3) . . ?
C8 C7 H7 126.0 . . ?
C7 C8 H8 125.8 . . ?
C7 C8 C9 108.4(4) . . ?
C9 C8 H8 125.8 . . ?
N2 C9 C8 107.4(3) . . ?
N2 C9 C10 126.9(3) . . ?
C10 C9 C8 125.7(4) . . ?
C1 C10 C9 124.6(4) 2_666 . ?
C1 C10 C17 118.0(4) 2_666 . ?
C1 C10 C17A 119.2(10) 2_666 . ?
C9 C10 C17 117.4(4) . . ?
C9 C10 C17A 116.2(10) . . ?
C12 C11 C5 119.6(4) . . ?
C16 C11 C5 119.1(4) . . ?
C16 C11 C12 121.2(4) . . ?
C11 C12 H12 120.3 . . ?
C11 C12 C13 119.5(4) . . ?
C13 C12 H12 120.3 . . ?
O1 C13 C12 124.7(4) . . ?
O1 C13 C14 115.4(4) . . ?
C12 C13 C14 119.9(4) . . ?
O2 C14 C13 120.3(4) . . ?
O2 C14 C15 119.8(4) . . ?
C15 C14 C13 119.9(4) . . ?
O3 C15 C14 115.2(4) . . ?
O3 C15 C16 124.4(4) . . ?
C14 C15 C16 120.4(4) . . ?
C11 C16 C15 119.3(4) . . ?
C11 C16 H16 120.4 . . ?
C15 C16 H16 120.4 . . ?
C18 C17 C10 118.2(5) . . ?
C18 C17 C22 120.0 . . ?
C22 C17 C10 121.3(4) . . ?
C17 C18 H18 120.0 . . ?
C19 C18 C17 120.0 . . ?
C19 C18 H18 120.0 . . ?
O4 C19 C18 124.2(6) . . ?
O4 C19 C20 115.7(6) . . ?
C18 C19 C20 120.0 . . ?
O5 C20 C19 119.9(4) . . ?
O5 C20 C21 119.3(4) . . ?
C19 C20 C21 120.0 . . ?
O6 C21 C20 115.6(5) . . ?
O6 C21 C22 124.4(5) . . ?
C20 C21 C22 120.0 . . ?
C17 C22 H22 120.0 . . ?
C21 C22 C17 120.0 . . ?
C21 C22 H22 120.0 . . ?
O1 C23 H23A 109.5 . . ?
O1 C23 H23B 109.5 . . ?
O1 C23 H23C 109.5 . . ?
H23A C23 H23B 109.5 . . ?
H23A C23 H23C 109.5 . . ?
H23B C23 H23C 109.5 . . ?
O2 C24 H24A 109.5 . . ?
O2 C24 H24B 109.5 . . ?
O2 C24 H24C 109.5 . . ?
H24A C24 H24B 109.5 . . ?
H24A C24 H24C 109.5 . . ?
H24B C24 H24C 109.5 . . ?
O3 C25 H25A 109.5 . . ?
O3 C25 H25B 109.5 . . ?
O3 C25 H25C 109.5 . . ?
H25A C25 H25B 109.5 . . ?
H25A C25 H25C 109.5 . . ?
H25B C25 H25C 109.5 . . ?
O4 C26 H26A 109.5 . . ?
O4 C26 H26B 109.5 . . ?
O4 C26 H26C 109.5 . . ?
H26A C26 H26B 109.5 . . ?
H26A C26 H26C 109.5 . . ?
H26B C26 H26C 109.5 . . ?
O6 C28 H28A 109.5 . . ?
O6 C28 H28B 109.5 . . ?
O6 C28 H28C 109.5 . . ?
H28A C28 H28B 109.5 . . ?
H28A C28 H28C 109.5 . . ?
H28B C28 H28C 109.5 . . ?
O7 C29 H29A 109.5 . . ?
O7 C29 H29B 109.5 . . ?
O7 C29 H29C 109.5 . . ?
H29A C29 H29B 109.5 . . ?
H29A C29 H29C 109.5 . . ?
H29B C29 H29C 109.5 . . ?
Cl1 C30 H30 110.2 . . ?
Cl2 C30 Cl1 111.1(9) . . ?
Cl2 C30 Cl3 108.4(8) . . ?
Cl2 C30 H30 110.2 . . ?
Cl3 C30 Cl1 106.6(7) . . ?
Cl3 C30 H30 110.2 . . ?
F1 P1 F1 180.0(3) 2_775 . ?
F1 P1 F2 91.7(4) 2_775 2_775 ?
F1 P1 F2 88.3(4) 2_775 . ?
F1 P1 F2 91.7(4) . . ?
F1 P1 F2 88.3(4) . 2_775 ?
F2 P1 F2 180.0 . 2_775 ?
F3 P1 F1 92.0(6) . 2_775 ?
F3 P1 F1 88.0(6) . . ?
F3 P1 F1 88.0(6) 2_775 2_775 ?
F3 P1 F1 92.0(6) 2_775 . ?
F3 P1 F2 89.3(6) 2_775 . ?
F3 P1 F2 89.3(6) . 2_775 ?
F3 P1 F2 90.7(6) . . ?
F3 P1 F2 90.7(6) 2_775 2_775 ?
F3 P1 F3 180.0 . 2_775 ?
Cl3A C30A H30A 99.0 . . ?
Cl1A C30A Cl3A 97.9(12) . . ?
Cl1A C30A H30A 99.0 . . ?
Cl1A C30A Cl2A 102.9(14) . . ?
Cl2A C30A Cl3A 150(3) . . ?
Cl2A C30A H30A 99.0 . . ?
O5 C27 H27A 109.5 . . ?
O5 C27 H27B 109.5 . . ?
O5 C27 H27C 109.5 . . ?
H27A C27 H27B 109.5 . . ?
H27A C27 H27C 109.5 . . ?
H27B C27 H27C 109.5 . . ?
C21A O6A C28A 120(3) . . ?
C22A C17A C10 122.6(13) . . ?
C22A C17A C18A 120.0 . . ?
C18A C17A C10 117.0(13) . . ?
C17A C22A H22A 120.0 . . ?
C17A C22A C21A 120.0 . . ?
C21A C22A H22A 120.0 . . ?
O6A C21A C22A 124.5(16) . . ?
O6A C21A C20A 115.3(17) . . ?
C20A C21A C22A 120.0 . . ?
C21A C20A C19A 120.0 . . ?
O5A C20A C21A 117.3(11) . . ?
O5A C20A C19A 122.6(11) . . ?
C20A C19A C18A 120.0 . . ?
O4A C19A C20A 113.4(14) . . ?
O4A C19A C18A 126.5(14) . . ?
C17A C18A H18A 120.0 . . ?
C19A C18A C17A 120.0 . . ?
C19A C18A H18A 120.0 . . ?
O6A C28A H28D 109.5 . . ?
O6A C28A H28E 109.5 . . ?
O6A C28A H28F 109.5 . . ?
H28D C28A H28E 109.5 . . ?
H28D C28A H28F 109.5 . . ?
H28E C28A H28F 109.5 . . ?
C20A O5A C27A 118.8(15) . . ?
O5A C27A H27D 109.5 . . ?
O5A C27A H27E 109.5 . . ?
O5A C27A H27F 109.5 . . ?
H27D C27A H27E 109.5 . . ?
H27D C27A H27F 109.5 . . ?
H27E C27A H27F 109.5 . . ?
C19A O4A C26A 115(2) . . ?
O4A C26A H26D 109.5 . . ?
O4A C26A H26E 109.5 . . ?
O4A C26A H26F 109.5 . . ?
H26D C26A H26E 109.5 . . ?
H26D C26A H26F 109.5 . . ?
H26E C26A H26F 109.5 . . ?
O7 C29A H29D 109.5 . . ?
O7 C29A H29E 109.5 . . ?
O7 C29A H29F 109.5 . . ?
H29D C29A H29E 109.5 . . ?
H29D C29A H29F 109.5 . . ?
H29E C29A H29F 109.5 . . ?

loop_
_geom_bond_atom_site_label_1
_geom_bond_atom_site_label_2
_geom_bond_distance
_geom_bond_site_symmetry_2
_geom_bond_publ_flag
Sb1 O7 1.955(3) 2_666 ?
Sb1 O7 1.955(3) . ?
Sb1 N1 2.086(3) 2_666 ?
Sb1 N1 2.086(3) . ?
Sb1 N2 2.076(3) 2_666 ?
Sb1 N2 2.076(3) . ?
O1 C13 1.362(5) . ?
O1 C23 1.415(7) . ?
O2 C14 1.376(5) . ?
O2 C24 1.411(7) . ?
O3 C15 1.360(5) . ?
O3 C25 1.428(7) . ?
O4 C19 1.371(16) . ?
O4 C26 1.410(14) . ?
O5 C20 1.384(5) . ?
O5 C27 1.403(10) . ?
O6 C21 1.362(9) . ?
O6 C28 1.388(16) . ?
O7 C29 1.380(8) . ?
O7 C29A 1.365(10) . ?
N1 C1 1.378(5) . ?
N1 C4 1.380(5) . ?
N2 C6 1.377(5) . ?
N2 C9 1.378(5) . ?
C1 C2 1.441(6) . ?
C1 C10 1.402(5) 2_666 ?
C2 H2 0.9400 . ?
C2 C3 1.357(6) . ?
C3 H3 0.9400 . ?
C3 C4 1.433(6) . ?
C4 C5 1.401(5) . ?
C5 C6 1.398(6) . ?
C5 C11 1.499(5) . ?
C6 C7 1.432(5) . ?
C7 H7 0.9400 . ?
C7 C8 1.349(6) . ?
C8 H8 0.9400 . ?
C8 C9 1.429(5) . ?
C9 C10 1.406(5) . ?
C10 C17 1.504(5) . ?
C10 C17A 1.490(11) . ?
C11 C12 1.389(6) . ?
C11 C16 1.383(6) . ?
C12 H12 0.9400 . ?
C12 C13 1.394(6) . ?
C13 C14 1.399(6) . ?
C14 C15 1.387(6) . ?
C15 C16 1.397(5) . ?
C16 H16 0.9400 . ?
C17 C18 1.3900 . ?
C17 C22 1.3900 . ?
C18 H18 0.9400 . ?
C18 C19 1.3900 . ?
C19 C20 1.3900 . ?
C20 C21 1.3900 . ?
C21 C22 1.3900 . ?
C22 H22 0.9400 . ?
C23 H23A 0.9700 . ?
C23 H23B 0.9700 . ?
C23 H23C 0.9700 . ?
C24 H24A 0.9700 . ?
C24 H24B 0.9700 . ?
C24 H24C 0.9700 . ?
C25 H25A 0.9700 . ?
C25 H25B 0.9700 . ?
C25 H25C 0.9700 . ?
C26 H26A 0.9700 . ?
C26 H26B 0.9700 . ?
C26 H26C 0.9700 . ?
C28 H28A 0.9700 . ?
C28 H28B 0.9700 . ?
C28 H28C 0.9700 . ?
C29 H29A 0.9700 . ?
C29 H29B 0.9700 . ?
C29 H29C 0.9700 . ?
Cl1 C30 1.761(13) . ?
Cl2 C30 1.749(14) . ?
Cl3 C30 1.752(14) . ?
C30 H30 0.9900 . ?
P1 F1 1.558(6) 2_775 ?
P1 F1 1.558(6) . ?
P1 F2 1.567(6) 2_775 ?
P1 F2 1.567(6) . ?
P1 F3 1.521(7) 2_775 ?
P1 F3 1.521(7) . ?
Cl3A C30A 1.803(10) . ?
Cl1A C30A 1.803(10) . ?
C30A H30A 0.9900 . ?
C30A Cl2A 1.803(10) . ?
C27 H27A 0.9700 . ?
C27 H27B 0.9700 . ?
C27 H27C 0.9700 . ?
O6A C21A 1.33(4) . ?
O6A C28A 1.447(19) . ?
C17A C22A 1.3900 . ?
C17A C18A 1.3900 . ?
C22A H22A 0.9400 . ?
C22A C21A 1.3900 . ?
C21A C20A 1.3900 . ?
C20A C19A 1.3900 . ?
C20A O5A 1.382(16) . ?
C19A C18A 1.3900 . ?
C19A O4A 1.36(3) . ?
C18A H18A 0.9400 . ?
C28A H28D 0.9700 . ?
C28A H28E 0.9700 . ?
C28A H28F 0.9700 . ?
O5A C27A 1.39(2) . ?
C27A H27D 0.9700 . ?
C27A H27E 0.9700 . ?
C27A H27F 0.9700 . ?
O4A C26A 1.45(3) . ?
C26A H26D 0.9700 . ?
C26A H26E 0.9700 . ?
C26A H26F 0.9700 . ?
C29A H29D 0.9700 . ?
C29A H29E 0.9700 . ?
C29A H29F 0.9700 . ?

loop_
_geom_torsion_atom_site_label_1
_geom_torsion_atom_site_label_2
_geom_torsion_atom_site_label_3
_geom_torsion_atom_site_label_4
_geom_torsion
_geom_torsion_site_symmetry_1
_geom_torsion_site_symmetry_2
_geom_torsion_site_symmetry_3
_geom_torsion_site_symmetry_4
_geom_torsion_publ_flag
Sb1 N1 C1 C2 172.8(3) . . . . ?
Sb1 N1 C1 C10 -5.8(6) . . . 2_666 ?
Sb1 N1 C4 C3 -173.5(3) . . . . ?
Sb1 N1 C4 C5 4.6(6) . . . . ?
Sb1 N2 C6 C5 -4.3(6) . . . . ?
Sb1 N2 C6 C7 174.6(3) . . . . ?
Sb1 N2 C9 C8 -174.0(3) . . . . ?
Sb1 N2 C9 C10 4.9(6) . . . . ?
O1 C13 C14 O2 1.5(6) . . . . ?
O1 C13 C14 C15 -179.9(4) . . . . ?
O2 C14 C15 O3 -1.2(6) . . . . ?
O2 C14 C15 C16 177.8(4) . . . . ?
O3 C15 C16 C11 179.3(4) . . . . ?
O4 C19 C20 O5 -13.6(9) . . . . ?
O4 C19 C20 C21 176.3(8) . . . . ?
O5 C20 C21 O6 11.0(6) . . . . ?
O5 C20 C21 C22 -170.2(6) . . . . ?
O6 C21 C22 C17 178.7(6) . . . . ?
N1 C1 C2 C3 0.7(6) . . . . ?
N1 C4 C5 C6 -1.8(7) . . . . ?
N1 C4 C5 C11 179.9(4) . . . . ?
N2 C6 C7 C8 -0.8(5) . . . . ?
N2 C9 C10 C1 -2.9(7) . . . 2_666 ?
N2 C9 C10 C17 178.6(5) . . . . ?
N2 C9 C10 C17A 178.8(11) . . . . ?
C1 N1 C4 C3 -0.6(5) . . . . ?
C1 N1 C4 C5 177.6(4) . . . . ?
C1 C2 C3 C4 -1.1(6) . . . . ?
C1 C10 C17 C18 -61.4(6) 2_666 . . . ?
C1 C10 C17 C22 126.1(4) 2_666 . . . ?
C1 C10 C17A C22A -55.1(15) 2_666 . . . ?
C1 C10 C17A C18A 117.3(9) 2_666 . . . ?
C2 C3 C4 N1 1.0(6) . . . . ?
C2 C3 C4 C5 -177.1(5) . . . . ?
C3 C4 C5 C6 176.0(4) . . . . ?
C3 C4 C5 C11 -2.2(7) . . . . ?
C4 N1 C1 C2 -0.1(5) . . . . ?
C4 N1 C1 C10 -178.7(4) . . . 2_666 ?
C4 C5 C6 N2 1.6(7) . . . . ?
C4 C5 C6 C7 -177.0(4) . . . . ?
C4 C5 C11 C12 105.5(5) . . . . ?
C4 C5 C11 C16 -78.2(5) . . . . ?
C5 C6 C7 C8 178.1(4) . . . . ?
C5 C11 C12 C13 176.8(4) . . . . ?
C5 C11 C16 C15 -176.5(4) . . . . ?
C6 N2 C9 C8 0.0(5) . . . . ?
C6 N2 C9 C10 179.0(4) . . . . ?
C6 C5 C11 C12 -72.9(5) . . . . ?
C6 C5 C11 C16 103.4(5) . . . . ?
C6 C7 C8 C9 0.9(5) . . . . ?
C7 C8 C9 N2 -0.6(5) . . . . ?
C7 C8 C9 C10 -179.5(4) . . . . ?
C8 C9 C10 C1 175.9(4) . . . 2_666 ?
C8 C9 C10 C17 -2.6(7) . . . . ?
C8 C9 C10 C17A -2.4(12) . . . . ?
C9 N2 C6 C5 -178.4(4) . . . . ?
C9 N2 C6 C7 0.5(5) . . . . ?
C9 C10 C17 C18 117.2(4) . . . . ?
C9 C10 C17 C22 -55.3(7) . . . . ?
C9 C10 C17A C22A 123.3(9) . . . . ?
C9 C10 C17A C18A -64.3(13) . . . . ?
C10 C1 C2 C3 179.3(5) 2_666 . . . ?
C10 C17 C18 C19 -172.6(7) . . . . ?
C10 C17 C22 C21 172.4(7) . . . . ?
C10 C17A C22A C21A 172.2(19) . . . . ?
C10 C17A C18A C19A -172.6(18) . . . . ?
C11 C5 C6 N2 179.9(4) . . . . ?
C11 C5 C6 C7 1.2(6) . . . . ?
C11 C12 C13 O1 -179.9(4) . . . . ?
C11 C12 C13 C14 -1.1(7) . . . . ?
C12 C11 C16 C15 -0.3(6) . . . . ?
C12 C13 C14 O2 -177.5(4) . . . . ?
C12 C13 C14 C15 1.1(7) . . . . ?
C13 C14 C15 O3 -179.8(4) . . . . ?
C13 C14 C15 C16 -0.7(7) . . . . ?
C14 C15 C16 C11 0.3(6) . . . . ?
C16 C11 C12 C13 0.6(7) . . . . ?
C17 C18 C19 O4 -175.9(9) . . . . ?
C17 C18 C19 C20 0.0 . . . . ?
C18 C17 C22 C21 0.0 . . . . ?
C18 C19 C20 O5 170.1(6) . . . . ?
C18 C19 C20 C21 0.0 . . . . ?
C19 C20 C21 O6 -178.8(6) . . . . ?
C19 C20 C21 C22 0.0 . . . . ?
C20 C21 C22 C17 0.0 . . . . ?
C22 C17 C18 C19 0.0 . . . . ?
C23 O1 C13 C12 -5.3(8) . . . . ?
C23 O1 C13 C14 175.8(5) . . . . ?
C24 O2 C14 C13 -81.7(6) . . . . ?
C24 O2 C14 C15 99.7(6) . . . . ?
C25 O3 C15 C14 176.5(5) . . . . ?
C25 O3 C15 C16 -2.5(7) . . . . ?
C26 O4 C19 C18 -1.9(16) . . . . ?
C26 O4 C19 C20 -178.0(9) . . . . ?
C28 O6 C21 C20 -179.4(9) . . . . ?
C28 O6 C21 C22 1.9(13) . . . . ?
C27 O5 C20 C19 90.7(7) . . . . ?
C27 O5 C20 C21 -99.1(6) . . . . ?
O6A C21A C20A C19A -175(3) . . . . ?
O6A C21A C20A O5A 9(3) . . . . ?
C17A C22A C21A O6A 174(3) . . . . ?
C17A C22A C21A C20A 0.0 . . . . ?
C22A C17A C18A C19A 0.0 . . . . ?
C22A C21A C20A C19A 0.0 . . . . ?
C22A C21A C20A O5A -176.5(15) . . . . ?
C21A C20A C19A C18A 0.0 . . . . ?
C21A C20A C19A O4A 177.8(15) . . . . ?
C21A C20A O5A C27A -98.6(18) . . . . ?
C20A C19A C18A C17A 0.0 . . . . ?
C20A C19A O4A C26A -173.1(18) . . . . ?
C19A C20A O5A C27A 85.0(19) . . . . ?
C18A C17A C22A C21A 0.0 . . . . ?
C18A C19A O4A C26A 4(3) . . . . ?
C28A O6A C21A C22A 10(5) . . . . ?
C28A O6A C21A C20A -175(3) . . . . ?
O5A C20A C19A C18A 176.3(16) . . . . ?
O5A C20A C19A O4A -5.9(17) . . . . ?
O4A C19A C18A C17A -177.4(17) . . . . ?
